data_4109996
loop_
_publ_author_name
'Michal Shavit'
'Dani Peri'
'Cesar M. Manna'
'Jacob S. Alexander'
'Edit Y. Tshuva'

_publ_section_title
;
 Active Cytotoxic Reagents Based on Non-metallocene Non-diketonato
 Well-Defined C2-Symmetrical Titanium Complexes of Tetradentate
 Bis(phenolato) Ligands
;
_journal_name_full 'Journal of the American Chemical Society'
_journal_page_first 12098
_journal_page_last 12099
_journal_paper_doi 10.1021/ja0753086
_journal_volume 129
_journal_year 2007
_chemical_formula_moiety 'C28 H44 N2 O4 Ti'
_chemical_formula_sum 'C28 H44 N2 O4 Ti'
_chemical_formula_weight 520.55
_chemical_name_systematic
; 
 ? 
;
_space_group_IT_number 43
_symmetry_cell_setting orthorhombic
_symmetry_space_group_name_Hall 'F 2 -2d'
_symmetry_space_group_name_H-M 'F d d 2'
_atom_sites_solution_hydrogens geom
_atom_sites_solution_primary direct
_atom_sites_solution_secondary difmap
_audit_creation_method SHELXL-97
_cell_angle_alpha 90.00
_cell_angle_beta 90.00
_cell_angle_gamma 90.00
_cell_formula_units_Z 8
_cell_length_a 22.0418(18)
_cell_length_b 15.4524(13)
_cell_length_c 17.4014(14)
_cell_measurement_temperature 295(2)
_cell_volume 5926.9(8)
_computing_cell_refinement 'Bruker SMART'
_computing_data_collection 'Bruker SMART'
_computing_data_reduction 'Bruker SAINT'
_computing_molecular_graphics 'Bruker SHELXTL'
_computing_publication_material 'Bruker SHELXTL'
_computing_structure_refinement 'SHELXL-97 (Sheldrick, 1997)'
_computing_structure_solution 'SHELXS-97 (Sheldrick, 1990)'
_diffrn_ambient_temperature 295(2)
_diffrn_measured_fraction_theta_full 0.999
_diffrn_measured_fraction_theta_max 0.999
_diffrn_measurement_device_type 'CCD area detector'
_diffrn_measurement_method 'phi and omega scans'
_diffrn_radiation_monochromator graphite
_diffrn_radiation_source 'fine-focus sealed tube'
_diffrn_radiation_type MoK\a
_diffrn_radiation_wavelength 0.71073
_diffrn_reflns_av_R_equivalents 0.0190
_diffrn_reflns_av_sigmaI/netI 0.0208
_diffrn_reflns_limit_h_max 28
_diffrn_reflns_limit_h_min -28
_diffrn_reflns_limit_k_max 19
_diffrn_reflns_limit_k_min -19
_diffrn_reflns_limit_l_max 22
_diffrn_reflns_limit_l_min -22
_diffrn_reflns_number 15964
_diffrn_reflns_theta_full 26.99
_diffrn_reflns_theta_max 26.99
_diffrn_reflns_theta_min 2.98
_exptl_absorpt_coefficient_mu 0.321
_exptl_absorpt_correction_T_max 0.9386
_exptl_absorpt_correction_T_min 0.8560
_exptl_absorpt_correction_type none
_exptl_crystal_colour colorless
_exptl_crystal_density_diffrn 1.167
_exptl_crystal_description shapeless
_exptl_crystal_F_000 2240
_exptl_crystal_size_max 0.50
_exptl_crystal_size_mid 0.32
_exptl_crystal_size_min 0.20
_refine_diff_density_max 0.174
_refine_diff_density_min -0.240
_refine_diff_density_rms 0.055
_refine_ls_abs_structure_details 'Flack H D (1983), Acta Cryst. A39, 876-881'
_refine_ls_abs_structure_Flack 0.01(2)
_refine_ls_extinction_method none
_refine_ls_goodness_of_fit_ref 1.108
_refine_ls_hydrogen_treatment constr
_refine_ls_matrix_type full
_refine_ls_number_parameters 164
_refine_ls_number_reflns 3229
_refine_ls_number_restraints 1
_refine_ls_restrained_S_all 1.108
_refine_ls_R_factor_all 0.0346
_refine_ls_R_factor_gt 0.0340
_refine_ls_shift/su_max 0.000
_refine_ls_shift/su_mean 0.000
_refine_ls_structure_factor_coef Fsqd
_refine_ls_weighting_details 'calc w=1/[\s^2^(Fo^2^)+(0.0549P)^2^+1.7771P] where P=(Fo^2^+2Fc^2^)/3'
_refine_ls_weighting_scheme calc
_refine_ls_wR_factor_gt 0.0867
_refine_ls_wR_factor_ref 0.0872
_reflns_number_gt 3168
_reflns_number_total 3229
_reflns_threshold_expression >2sigma(I)
_cod_data_source_file ja0753086si20070717_051453.cif
_cod_data_source_block L3Ti(OiPr)2
_cod_database_code 4109996

loop_
_symmetry_equiv_pos_as_xyz
'x, y, z'
'-x, -y, z'
'x+1/4, -y+1/4, z+1/4'
'-x+1/4, y+1/4, z+1/4'
'x, y+1/2, z+1/2'
'-x, -y+1/2, z+1/2'
'x+1/4, -y+3/4, z+3/4'
'-x+1/4, y+3/4, z+3/4'
'x+1/2, y, z+1/2'
'-x+1/2, -y, z+1/2'
'x+3/4, -y+1/4, z+3/4'
'-x+3/4, y+1/4, z+3/4'
'x+1/2, y+1/2, z'
'-x+1/2, -y+1/2, z'
'x+3/4, -y+3/4, z+1/4'
'-x+3/4, y+3/4, z+1/4'

loop_
_atom_site_label
_atom_site_type_symbol
_atom_site_fract_x
_atom_site_fract_y
_atom_site_fract_z
_atom_site_U_iso_or_equiv
_atom_site_adp_type
_atom_site_occupancy
_atom_site_symmetry_multiplicity
_atom_site_calc_flag
_atom_site_refinement_flags
C1 C 0.19429(7) 0.07697(11) 0.64827(9) 0.0414(3) Uani 1 1 d .
C2 C 0.20493(8) -0.01196(10) 0.64632(10) 0.0434(3) Uani 1 1 d .
H2 H 0.2387 -0.0327 0.6202 0.052 Uiso 1 1 calc R
C3 C 0.16639(8) -0.07067(11) 0.68241(10) 0.0462(4) Uani 1 1 d .
C4 C 0.11525(8) -0.03943(13) 0.72106(11) 0.0513(4) Uani 1 1 d .
C5 C 0.10572(8) 0.04791(13) 0.72417(11) 0.0522(4) Uani 1 1 d .
H5 H 0.0722 0.0682 0.7511 0.063 Uiso 1 1 calc R
C6 C 0.14381(8) 0.10826(11) 0.68897(10) 0.0463(4) Uani 1 1 d .
C7 C 0.18105(11) -0.16582(13) 0.67998(14) 0.0650(5) Uani 1 1 d .
H7A H 0.2212 -0.1738 0.6598 0.097 Uiso 1 1 calc R
H7B H 0.1523 -0.1950 0.6476 0.097 Uiso 1 1 calc R
H7C H 0.1790 -0.1893 0.7310 0.097 Uiso 1 1 calc R
C8 C 0.07064(12) -0.10140(18) 0.75857(16) 0.0746(7) Uani 1 1 d .
H8A H 0.0426 -0.0693 0.7896 0.112 Uiso 1 1 calc R
H8B H 0.0923 -0.1417 0.7902 0.112 Uiso 1 1 calc R
H8C H 0.0488 -0.1323 0.7195 0.112 Uiso 1 1 calc R
C9 C 0.13070(8) 0.20355(13) 0.69358(13) 0.0580(5) Uani 1 1 d .
H9A H 0.1113 0.2214 0.6461 0.070 Uiso 1 1 calc R
H9B H 0.1020 0.2134 0.7350 0.070 Uiso 1 1 calc R
C10 C 0.21781(12) 0.23212(14) 0.77665(11) 0.0634(5) Uani 1 1 d .
H10A H 0.2191 0.1694 0.7790 0.076 Uiso 1 1 calc R
H10B H 0.1964 0.2528 0.8217 0.076 Uiso 1 1 calc R
C11 C 0.16218(14) 0.34931(14) 0.71610(15) 0.0750(7) Uani 1 1 d .
H11A H 0.1316 0.3504 0.7553 0.112 Uiso 1 1 calc R
H11B H 0.1451 0.3690 0.6685 0.112 Uiso 1 1 calc R
H11C H 0.1951 0.3865 0.7306 0.112 Uiso 1 1 calc R
C12 C 0.16727(12) 0.34937(15) 0.49636(16) 0.0732(6) Uani 1 1 d .
H12 H 0.1754 0.3994 0.5294 0.088 Uiso 1 1 calc R
C13 C 0.2028(2) 0.3620(3) 0.4259(2) 0.1314(15) Uani 1 1 d .
H13A H 0.2450 0.3670 0.4388 0.197 Uiso 1 1 calc R
H13B H 0.1896 0.4139 0.4006 0.197 Uiso 1 1 calc R
H13C H 0.1970 0.3134 0.3923 0.197 Uiso 1 1 calc R
C14 C 0.09972(15) 0.3456(2) 0.4853(3) 0.1066(11) Uani 1 1 d .
H14A H 0.0895 0.2956 0.4553 0.160 Uiso 1 1 calc R
H14B H 0.0863 0.3968 0.4591 0.160 Uiso 1 1 calc R
H14C H 0.0802 0.3420 0.5345 0.160 Uiso 1 1 calc R
N1 N 0.18496(8) 0.25945(9) 0.70663(9) 0.0523(4) Uani 1 1 d .
O1 O 0.23241(6) 0.13041(7) 0.61257(6) 0.0457(3) Uani 1 1 d .
O2 O 0.18641(6) 0.27531(8) 0.53744(8) 0.0530(3) Uani 1 1 d .
Ti1 Ti 0.2500 0.2500 0.60033(2) 0.03847(11) Uani 1 2 d S

loop_
_atom_site_aniso_label
_atom_site_aniso_U_11
_atom_site_aniso_U_22
_atom_site_aniso_U_33
_atom_site_aniso_U_23
_atom_site_aniso_U_13
_atom_site_aniso_U_12
C1 0.0461(8) 0.0408(8) 0.0374(7) 0.0016(6) 0.0014(6) 0.0011(6)
C2 0.0474(9) 0.0392(8) 0.0436(8) 0.0009(6) 0.0044(7) 0.0034(6)
C3 0.0531(8) 0.0407(8) 0.0449(8) 0.0032(6) -0.0020(7) -0.0038(7)
C4 0.0486(9) 0.0575(10) 0.0479(8) 0.0062(8) 0.0021(7) -0.0122(8)
C5 0.0444(8) 0.0617(11) 0.0505(9) 0.0014(8) 0.0115(7) 0.0017(7)
C6 0.0484(8) 0.0456(9) 0.0449(8) 0.0018(7) 0.0063(7) 0.0048(7)
C7 0.0815(14) 0.0421(9) 0.0712(13) 0.0071(9) 0.0060(11) -0.0062(9)
C8 0.0687(13) 0.0764(16) 0.0788(16) 0.0132(12) 0.0144(11) -0.0248(11)
C9 0.0561(10) 0.0508(10) 0.0670(11) 0.0007(9) 0.0176(9) 0.0107(8)
C10 0.1002(16) 0.0527(9) 0.0373(9) -0.0023(7) 0.0079(10) -0.0053(10)
C11 0.0993(16) 0.0478(11) 0.0778(14) -0.0120(10) 0.0307(13) 0.0155(11)
C12 0.0845(15) 0.0519(12) 0.0830(15) 0.0148(11) -0.0325(12) -0.0073(11)
C13 0.139(3) 0.150(4) 0.105(2) 0.070(3) -0.004(2) 0.015(3)
C14 0.0913(19) 0.0678(16) 0.161(3) 0.0262(18) -0.051(2) 0.0009(14)
N1 0.0707(10) 0.0375(7) 0.0486(9) -0.0042(6) 0.0110(7) 0.0087(6)
O1 0.0571(6) 0.0336(5) 0.0463(7) 0.0011(4) 0.0163(5) 0.0026(4)
O2 0.0622(7) 0.0426(6) 0.0541(7) 0.0029(5) -0.0174(6) -0.0010(5)
Ti1 0.0489(2) 0.03168(17) 0.03478(18) 0.000 0.000 0.00170(16)

loop_
_atom_type_symbol
_atom_type_description
_atom_type_scat_dispersion_real
_atom_type_scat_dispersion_imag
_atom_type_scat_source
C C 0.0033 0.0016 'International Tables Vol C Tables 4.2.6.8 and 6.1.1.4'
H H 0.0000 0.0000 'International Tables Vol C Tables 4.2.6.8 and 6.1.1.4'
N N 0.0061 0.0033 'International Tables Vol C Tables 4.2.6.8 and 6.1.1.4'
O O 0.0106 0.0060 'International Tables Vol C Tables 4.2.6.8 and 6.1.1.4'
Ti Ti 0.2776 0.4457 'International Tables Vol C Tables 4.2.6.8 and 6.1.1.4'

loop_
_geom_angle_atom_site_label_1
_geom_angle_atom_site_label_2
_geom_angle_atom_site_label_3
_geom_angle
_geom_angle_site_symmetry_1
_geom_angle_site_symmetry_3
O1 C1 C2 119.58(15) . .
O1 C1 C6 121.43(15) . .
C2 C1 C6 118.99(15) . .
C3 C2 C1 121.91(16) . .
C3 C2 H2 119.0 . .
C1 C2 H2 119.0 . .
C2 C3 C4 118.92(17) . .
C2 C3 C7 119.51(17) . .
C4 C3 C7 121.57(17) . .
C5 C4 C3 118.93(16) . .
C5 C4 C8 120.37(19) . .
C3 C4 C8 120.7(2) . .
C4 C5 C6 123.34(16) . .
C4 C5 H5 118.3 . .
C6 C5 H5 118.3 . .
C5 C6 C1 117.87(16) . .
C5 C6 C9 121.03(16) . .
C1 C6 C9 121.10(16) . .
C3 C7 H7A 109.5 . .
C3 C7 H7B 109.5 . .
H7A C7 H7B 109.5 . .
C3 C7 H7C 109.5 . .
H7A C7 H7C 109.5 . .
H7B C7 H7C 109.5 . .
C4 C8 H8A 109.5 . .
C4 C8 H8B 109.5 . .
H8A C8 H8B 109.5 . .
C4 C8 H8C 109.5 . .
H8A C8 H8C 109.5 . .
H8B C8 H8C 109.5 . .
N1 C9 C6 114.90(15) . .
N1 C9 H9A 108.5 . .
C6 C9 H9A 108.5 . .
N1 C9 H9B 108.5 . .
C6 C9 H9B 108.5 . .
H9A C9 H9B 107.5 . .
N1 C10 C10 110.65(14) . 14
N1 C10 H10A 109.5 . .
C10 C10 H10A 109.5 14 .
N1 C10 H10B 109.5 . .
C10 C10 H10B 109.5 14 .
H10A C10 H10B 108.1 . .
N1 C11 H11A 109.5 . .
N1 C11 H11B 109.5 . .
H11A C11 H11B 109.5 . .
N1 C11 H11C 109.5 . .
H11A C11 H11C 109.5 . .
H11B C11 H11C 109.5 . .
O2 C12 C13 111.8(3) . .
O2 C12 C14 109.2(2) . .
C13 C12 C14 115.3(3) . .
O2 C12 H12 106.7 . .
C13 C12 H12 106.7 . .
C14 C12 H12 106.7 . .
C12 C13 H13A 109.5 . .
C12 C13 H13B 109.5 . .
H13A C13 H13B 109.5 . .
C12 C13 H13C 109.5 . .
H13A C13 H13C 109.5 . .
H13B C13 H13C 109.5 . .
C12 C14 H14A 109.5 . .
C12 C14 H14B 109.5 . .
H14A C14 H14B 109.5 . .
C12 C14 H14C 109.5 . .
H14A C14 H14C 109.5 . .
H14B C14 H14C 109.5 . .
C10 N1 C11 109.94(17) . .
C10 N1 C9 110.64(16) . .
C11 N1 C9 106.67(17) . .
C10 N1 Ti1 109.44(13) . .
C11 N1 Ti1 110.62(12) . .
C9 N1 Ti1 109.50(11) . .
C1 O1 Ti1 141.63(10) . .
C12 O2 Ti1 135.04(13) . .
O2 Ti1 O2 106.10(10) 14 .
O2 Ti1 O1 96.85(6) 14 14
O2 Ti1 O1 90.89(5) . 14
O2 Ti1 O1 90.89(5) 14 .
O2 Ti1 O1 96.85(6) . .
O1 Ti1 O1 167.13(7) 14 .
O2 Ti1 N1 89.44(6) 14 14
O2 Ti1 N1 163.37(7) . 14
O1 Ti1 N1 81.22(5) 14 14
O1 Ti1 N1 88.61(5) . 14
O2 Ti1 N1 163.37(7) 14 .
O2 Ti1 N1 89.44(6) . .
O1 Ti1 N1 88.61(5) 14 .
O1 Ti1 N1 81.22(5) . .
N1 Ti1 N1 75.84(9) 14 .

loop_
_geom_bond_atom_site_label_1
_geom_bond_atom_site_label_2
_geom_bond_distance
_geom_bond_site_symmetry_2
C1 O1 1.332(2) .
C1 C2 1.394(2) .
C1 C6 1.405(2) .
C2 C3 1.393(2) .
C2 H2 0.9300 .
C3 C4 1.399(3) .
C3 C7 1.506(3) .
C4 C5 1.367(3) .
C4 C8 1.520(3) .
C5 C6 1.396(3) .
C5 H5 0.9300 .
C6 C9 1.503(2) .
C7 H7A 0.9600 .
C7 H7B 0.9600 .
C7 H7C 0.9600 .
C8 H8A 0.9600 .
C8 H8B 0.9600 .
C8 H8C 0.9600 .
C9 N1 1.493(3) .
C9 H9A 0.9700 .
C9 H9B 0.9700 .
C10 N1 1.479(3) .
C10 C10 1.523(5) 14
C10 H10A 0.9700 .
C10 H10B 0.9700 .
C11 N1 1.486(2) .
C11 H11A 0.9600 .
C11 H11B 0.9600 .
C11 H11C 0.9600 .
C12 O2 1.414(3) .
C12 C13 1.468(5) .
C12 C14 1.502(4) .
C12 H12 0.9800 .
C13 H13A 0.9600 .
C13 H13B 0.9600 .
C13 H13C 0.9600 .
C14 H14A 0.9600 .
C14 H14B 0.9600 .
C14 H14C 0.9600 .
N1 Ti1 2.3449(16) .
O1 Ti1 1.9001(11) .
O2 Ti1 1.8208(13) .
Ti1 O2 1.8208(13) 14
Ti1 O1 1.9001(11) 14
Ti1 N1 2.3449(16) 14
